data_4029642
loop_
_publ_author_name
'Menning, Sebastian'
'Kr\"amer, Maximilian'
'Duckworth, Andrew'
'Rominger, Frank'
'Beeby, Andrew'
'Dreuw, Andreas'
'Bunz, Uwe H. F.'

_publ_section_title
;
 Bridged tolanes: a twisted tale.
;
_journal_issue 14
_journal_name_full 'The Journal of organic chemistry'
_journal_page_first 6571
_journal_page_last 6578
_journal_paper_doi 10.1021/jo5010235
_journal_volume 79
_journal_year 2014
_chemical_formula_sum 'C20 H16 O4'
_chemical_formula_weight 320.33
_chemical_name_systematic
; 
 ? 
;
_space_group_IT_number 15
_symmetry_cell_setting monoclinic
_symmetry_space_group_name_Hall '-C 2yc'
_symmetry_space_group_name_H-M 'C 1 2/c 1'
_atom_sites_solution_hydrogens geom
_atom_sites_solution_primary direct
_atom_sites_solution_secondary difmap
_audit_creation_method SHELXL-97
_cell_angle_alpha 90.00
_cell_angle_beta 115.1470(10)
_cell_angle_gamma 90.00
_cell_formula_units_Z 4
_cell_length_a 17.3561(17)
_cell_length_b 7.9958(8)
_cell_length_c 12.4699(13)
_cell_measurement_reflns_used 5574
_cell_measurement_temperature 200(2)
_cell_measurement_theta_max 30.03
_cell_measurement_theta_min 2.59
_cell_volume 1566.5(3)
_computing_cell_refinement 'Bruker SAINT'
_computing_data_collection 'Bruker APEX2'
_computing_data_reduction 'Bruker SAINT'
_computing_molecular_graphics 'Bruker SHELXTL'
_computing_publication_material 'Bruker SHELXTL'
_computing_structure_refinement 'SHELXL-97 (Sheldrick, 2008)'
_computing_structure_solution 'SHELXS-97 (Sheldrick, 2008)'
_diffrn_ambient_temperature 200(2)
_diffrn_measured_fraction_theta_full 0.996
_diffrn_measured_fraction_theta_max 0.996
_diffrn_measurement_device_type 'Bruker APEX-II CCD'
_diffrn_measurement_method '\f and \w scans'
_diffrn_radiation_monochromator mirror
_diffrn_radiation_source 'ImuS microsource'
_diffrn_radiation_type MoK\a
_diffrn_radiation_wavelength 0.71073
_diffrn_reflns_av_R_equivalents 0.0238
_diffrn_reflns_av_sigmaI/netI 0.0177
_diffrn_reflns_limit_h_max 24
_diffrn_reflns_limit_h_min -24
_diffrn_reflns_limit_k_max 11
_diffrn_reflns_limit_k_min -9
_diffrn_reflns_limit_l_max 17
_diffrn_reflns_limit_l_min -17
_diffrn_reflns_number 10571
_diffrn_reflns_theta_full 30.11
_diffrn_reflns_theta_max 30.11
_diffrn_reflns_theta_min 2.59
_exptl_absorpt_coefficient_mu 0.094
_exptl_absorpt_correction_T_max 0.9841
_exptl_absorpt_correction_T_min 0.9768
_exptl_absorpt_correction_type multi-scan
_exptl_crystal_colour colourless
_exptl_crystal_density_diffrn 1.358
_exptl_crystal_density_method 'not measured'
_exptl_crystal_description polyhedron
_exptl_crystal_F_000 672
_exptl_crystal_size_max 0.25
_exptl_crystal_size_mid 0.18
_exptl_crystal_size_min 0.17
_refine_diff_density_max 0.527
_refine_diff_density_min -0.384
_refine_diff_density_rms 0.047
_refine_ls_extinction_method none
_refine_ls_goodness_of_fit_ref 1.045
_refine_ls_hydrogen_treatment constr
_refine_ls_matrix_type full
_refine_ls_number_parameters 109
_refine_ls_number_reflns 2306
_refine_ls_number_restraints 0
_refine_ls_restrained_S_all 1.045
_refine_ls_R_factor_all 0.0516
_refine_ls_R_factor_gt 0.0451
_refine_ls_shift/su_max 0.000
_refine_ls_shift/su_mean 0.000
_refine_ls_structure_factor_coef Fsqd
_refine_ls_weighting_details 'calc w=1/[\s^2^(Fo^2^)+(0.0534P)^2^+1.4865P] where P=(Fo^2^+2Fc^2^)/3'
_refine_ls_weighting_scheme calc
_refine_ls_wR_factor_gt 0.1173
_refine_ls_wR_factor_ref 0.1229
_reflns_number_gt 2006
_reflns_number_total 2306
_reflns_threshold_expression >2sigma(I)
_cod_data_source_file jo5010235_si_004.cif
_cod_data_source_block sme18
_cod_depositor_comments
;
The following automatic conversions were performed:

'_symmetry_cell_setting' value 'Monoclinic' changed to 'monoclinic'
according to
/usr/data/users/saulius/crontab/automatic-downloads/rss-feeds/ACS/lib/dictionaries/cif_core.dic
dictionary named 'cif_core.dic' version 2.4.2 from 2011-04-26.

Automatic conversion script
Id: cif_fix_values 2281 2013-09-26 08:29:07Z andrius 

 Adding full bibliography for 4029638--4029646.cif.
;
_cod_original_sg_symbol_H-M C2/c
_cod_database_code 4029642

loop_
_symmetry_equiv_pos_as_xyz
'x, y, z'
'-x, y, -z+1/2'
'x+1/2, y+1/2, z'
'-x+1/2, y+1/2, -z+1/2'
'-x, -y, -z'
'x, -y, z-1/2'
'-x+1/2, -y+1/2, -z'
'x+1/2, -y+1/2, z-1/2'

loop_
_atom_site_label
_atom_site_type_symbol
_atom_site_fract_x
_atom_site_fract_y
_atom_site_fract_z
_atom_site_U_iso_or_equiv
_atom_site_adp_type
_atom_site_occupancy
_atom_site_symmetry_multiplicity
_atom_site_calc_flag
_atom_site_refinement_flags
C1 C 0.52783(7) 0.71211(17) 0.39257(11) 0.0281(3) Uani 1 1 d .
O1 O 0.50672(8) 0.74281(19) 0.47058(11) 0.0577(4) Uani 1 1 d .
C2 C 0.48978(8) 0.57370(16) 0.30368(12) 0.0291(3) Uani 1 1 d .
H2A H 0.4271 0.5784 0.2748 0.035 Uiso 1 1 calc R
H2B H 0.5090 0.4657 0.3454 0.035 Uiso 1 1 calc R
O10 O 0.59120(6) 0.79181(11) 0.38007(8) 0.0276(2) Uani 1 1 d .
C10 C 0.63172(8) 0.92780(16) 0.46343(11) 0.0277(3) Uani 1 1 d .
H10A H 0.6728 0.8825 0.5405 0.033 Uiso 1 1 calc R
H10B H 0.5884 0.9943 0.4767 0.033 Uiso 1 1 calc R
C11 C 0.67664(7) 1.03439(14) 0.40896(10) 0.0219(2) Uani 1 1 d .
C12 C 0.62913(6) 1.13564(14) 0.31043(10) 0.0214(2) Uani 1 1 d .
C13 C 0.67128(7) 1.23349(15) 0.25913(11) 0.0258(2) Uani 1 1 d .
H13 H 0.6394 1.3005 0.1919 0.031 Uiso 1 1 calc R
C14 C 0.75987(8) 1.23301(17) 0.30633(12) 0.0299(3) Uani 1 1 d .
H14 H 0.7883 1.2999 0.2713 0.036 Uiso 1 1 calc R
C15 C 0.80668(7) 1.13506(17) 0.40428(12) 0.0305(3) Uani 1 1 d .
H15 H 0.8671 1.1361 0.4371 0.037 Uiso 1 1 calc R
C16 C 0.76504(7) 1.03521(16) 0.45454(11) 0.0272(3) Uani 1 1 d .
H16 H 0.7974 0.9668 0.5208 0.033 Uiso 1 1 calc R
C17 C 0.53775(7) 1.13881(15) 0.26549(10) 0.0243(2) Uani 1 1 d .

loop_
_atom_site_aniso_label
_atom_site_aniso_U_11
_atom_site_aniso_U_22
_atom_site_aniso_U_33
_atom_site_aniso_U_23
_atom_site_aniso_U_13
_atom_site_aniso_U_12
C1 0.0232(5) 0.0324(6) 0.0284(6) 0.0022(5) 0.0106(4) -0.0043(4)
O1 0.0555(7) 0.0812(10) 0.0520(7) -0.0289(7) 0.0378(6) -0.0394(7)
C2 0.0288(6) 0.0235(6) 0.0334(6) 0.0015(5) 0.0116(5) -0.0036(4)
O10 0.0286(4) 0.0237(4) 0.0337(5) -0.0019(3) 0.0163(4) -0.0056(3)
C10 0.0280(5) 0.0296(6) 0.0248(5) -0.0005(5) 0.0105(4) -0.0064(4)
C11 0.0198(5) 0.0227(5) 0.0218(5) -0.0029(4) 0.0076(4) -0.0027(4)
C12 0.0185(5) 0.0218(5) 0.0226(5) -0.0032(4) 0.0073(4) -0.0016(4)
C13 0.0259(5) 0.0264(6) 0.0260(5) 0.0008(4) 0.0119(4) -0.0008(4)
C14 0.0274(6) 0.0335(6) 0.0340(6) -0.0035(5) 0.0179(5) -0.0070(5)
C15 0.0179(5) 0.0375(7) 0.0349(6) -0.0065(5) 0.0101(4) -0.0033(4)
C16 0.0203(5) 0.0297(6) 0.0271(6) -0.0010(5) 0.0056(4) 0.0011(4)
C17 0.0220(5) 0.0249(6) 0.0245(5) -0.0007(4) 0.0085(4) -0.0007(4)

loop_
_atom_type_symbol
_atom_type_description
_atom_type_scat_dispersion_real
_atom_type_scat_dispersion_imag
_atom_type_scat_source
C C 0.0033 0.0016 'International Tables Vol C Tables 4.2.6.8 and 6.1.1.4'
H H 0.0000 0.0000 'International Tables Vol C Tables 4.2.6.8 and 6.1.1.4'
O O 0.0106 0.0060 'International Tables Vol C Tables 4.2.6.8 and 6.1.1.4'

loop_
_geom_angle_atom_site_label_1
_geom_angle_atom_site_label_2
_geom_angle_atom_site_label_3
_geom_angle
_geom_angle_site_symmetry_1
_geom_angle_site_symmetry_3
O1 C1 O10 123.11(12) . .
O1 C1 C2 123.84(12) . .
O10 C1 C2 112.94(11) . .
C1 C2 C2 116.99(9) . 2_655
C1 C2 H2A 108.1 . .
C2 C2 H2A 108.1 2_655 .
C1 C2 H2B 108.1 . .
C2 C2 H2B 108.1 2_655 .
H2A C2 H2B 107.3 . .
C1 O10 C10 116.29(10) . .
O10 C10 C11 106.64(9) . .
O10 C10 H10A 110.4 . .
C11 C10 H10A 110.4 . .
O10 C10 H10B 110.4 . .
C11 C10 H10B 110.4 . .
H10A C10 H10B 108.6 . .
C16 C11 C12 119.27(10) . .
C16 C11 C10 120.88(11) . .
C12 C11 C10 119.85(10) . .
C13 C12 C11 119.64(10) . .
C13 C12 C17 121.07(10) . .
C11 C12 C17 119.29(10) . .
C14 C13 C12 120.22(11) . .
C14 C13 H13 119.9 . .
C12 C13 H13 119.9 . .
C15 C14 C13 120.14(11) . .
C15 C14 H14 119.9 . .
C13 C14 H14 119.9 . .
C14 C15 C16 119.91(11) . .
C14 C15 H15 120.0 . .
C16 C15 H15 120.0 . .
C11 C16 C15 120.81(11) . .
C11 C16 H16 119.6 . .
C15 C16 H16 119.6 . .
C17 C17 C12 176.22(16) 2_655 .

loop_
_geom_bond_atom_site_label_1
_geom_bond_atom_site_label_2
_geom_bond_distance
_geom_bond_site_symmetry_2
C1 O1 1.2016(17) .
C1 O10 1.3364(14) .
C1 C2 1.5058(18) .
C2 C2 1.524(3) 2_655
C2 H2A 0.9900 .
C2 H2B 0.9900 .
O10 C10 1.4616(15) .
C10 C11 1.4986(16) .
C10 H10A 0.9900 .
C10 H10B 0.9900 .
C11 C16 1.3913(15) .
C11 C12 1.4086(16) .
C12 C13 1.3980(16) .
C12 C17 1.4404(15) .
C13 C14 1.3933(16) .
C13 H13 0.9500 .
C14 C15 1.3864(19) .
C14 H14 0.9500 .
C15 C16 1.3921(18) .
C15 H15 0.9500 .
C16 H16 0.9500 .
C17 C17 1.198(2) 2_655

loop_
_geom_torsion_atom_site_label_1
_geom_torsion_atom_site_label_2
_geom_torsion_atom_site_label_3
_geom_torsion_atom_site_label_4
_geom_torsion
_geom_torsion_site_symmetry_4
O1 C1 C2 C2 167.85(15) 2_655
O10 C1 C2 C2 -15.76(17) 2_655
O1 C1 O10 C10 -3.4(2) .
C2 C1 O10 C10 -179.82(10) .
C1 O10 C10 C11 -160.50(10) .
O10 C10 C11 C16 -108.50(12) .
O10 C10 C11 C12 71.64(13) .
C16 C11 C12 C13 0.82(17) .
C10 C11 C12 C13 -179.32(11) .
C16 C11 C12 C17 -178.08(11) .
C10 C11 C12 C17 1.79(16) .
C11 C12 C13 C14 -1.03(18) .
C17 C12 C13 C14 177.84(11) .
C12 C13 C14 C15 0.17(19) .
C13 C14 C15 C16 0.91(19) .
C12 C11 C16 C15 0.26(18) .
C10 C11 C16 C15 -179.60(11) .
C14 C15 C16 C11 -1.12(19) .
C13 C12 C17 C17 -153.8(11) 2_655
C11 C12 C17 C17 25.1(12) 2_655
